data_7055477
loop_
_publ_author_name
'Selvakumaran, Nagamani'
'Sandhiya, Lakshmanan'
'Bhuvanesh, Nattamai S. P.'
'Senthilkumar, Kittusamy'
'Karvembu, Ramasamy'

_publ_section_title
;
 Structural diversity in aroylthiourea copper complexes -- formation and
 biological evaluation of [Cu(i)(\m-S)SCl]2, cis-Cu(ii)S2O2,
 trans-Cu(ii)S2O2and Cu(i)S3cores
;
_journal_issue 6
_journal_name_full 'New J. Chem.'
_journal_page_first 5401
_journal_paper_doi 10.1039/C5NJ03536H
_journal_volume 40
_journal_year 2016
_chemical_formula_sum 'C24 H26 Cl4 Cu N4 O2 S2'
_chemical_formula_weight 671.95
_chemical_name_systematic
; 

 ? 

;
_space_group_IT_number 2
_symmetry_cell_setting triclinic
_symmetry_space_group_name_Hall '-P 1'
_symmetry_space_group_name_H-M 'P -1'
_atom_sites_solution_hydrogens geom
_atom_sites_solution_primary direct
_atom_sites_solution_secondary difmap
_audit_creation_method SHELXL-97
_audit_update_record
;
2014-01-08 deposited with the CCDC.
2016-04-11 downloaded from the CCDC.
;
_cell_angle_alpha 70.310(4)
_cell_angle_beta 82.388(4)
_cell_angle_gamma 74.666(4)
_cell_formula_units_Z 2
_cell_length_a 8.5233(6)
_cell_length_b 13.2721(9)
_cell_length_c 13.6992(9)
_cell_measurement_reflns_used 3879
_cell_measurement_temperature 110(2)
_cell_measurement_theta_max 62.73
_cell_measurement_theta_min 3.43
_cell_volume 1405.52(17)
_computing_cell_refinement
; 

  CELL-NOW (Sheldrick, 2003) and SAINT (BRUKER-NONIUS, 2003) 

;
_computing_data_collection 'FRAMBO (BRUKER-NONIUS, 2003)'
_computing_data_reduction 'Bruker APEX2'
_computing_molecular_graphics Olex2
_computing_publication_material 'Bruker SHELXTL'
_computing_structure_refinement 'SHELXL-97 (Sheldrick, 2008)'
_computing_structure_solution 'SHELXS-97 (Sheldrick, 2008)'
_diffrn_ambient_temperature 110(2)
_diffrn_measured_fraction_theta_full 0.978
_diffrn_measured_fraction_theta_max 0.978
_diffrn_measurement_device_type 'BRUKER GADDS D8 Discover'
_diffrn_measurement_method 'phi and omega scans'
_diffrn_radiation_monochromator graphite
_diffrn_radiation_source 'fine-focus sealed tube'
_diffrn_radiation_type CuK\a
_diffrn_radiation_wavelength 1.54178
_diffrn_reflns_av_R_equivalents 0.0695
_diffrn_reflns_av_sigmaI/netI 0.0367
_diffrn_reflns_limit_h_max 9
_diffrn_reflns_limit_h_min -9
_diffrn_reflns_limit_k_max 14
_diffrn_reflns_limit_k_min -14
_diffrn_reflns_limit_l_max 15
_diffrn_reflns_limit_l_min -15
_diffrn_reflns_number 27960
_diffrn_reflns_theta_full 60.00
_diffrn_reflns_theta_max 60.00
_diffrn_reflns_theta_min 3.43
_diffrn_standards_decay_% 0
_diffrn_standards_interval_count 0
_diffrn_standards_number 0
_exptl_absorpt_coefficient_mu 6.239
_exptl_absorpt_correction_T_max 0.9402
_exptl_absorpt_correction_T_min 0.5214
_exptl_absorpt_correction_type multi-scan
_exptl_absorpt_process_details 'SADABS; (Sheldrick, 2006)'
_exptl_crystal_colour green
_exptl_crystal_density_diffrn 1.588
_exptl_crystal_density_method 'not measured'
_exptl_crystal_description block
_exptl_crystal_F_000 686
_exptl_crystal_size_max 0.12
_exptl_crystal_size_mid 0.08
_exptl_crystal_size_min 0.01
_refine_diff_density_max 0.515
_refine_diff_density_min -0.650
_refine_diff_density_rms 0.147
_refine_ls_extinction_coef 0.0148(5)
_refine_ls_extinction_expression Fc^*^=kFc[1+0.001xFc^2^\l^3^/sin(2\q)]^-1/4^
_refine_ls_extinction_method SHELXL
_refine_ls_goodness_of_fit_ref 1.132
_refine_ls_hydrogen_treatment constr
_refine_ls_matrix_type full
_refine_ls_number_parameters 339
_refine_ls_number_reflns 4077
_refine_ls_number_restraints 0
_refine_ls_restrained_S_all 1.132
_refine_ls_R_factor_all 0.0419
_refine_ls_R_factor_gt 0.0393
_refine_ls_shift/su_max 0.001
_refine_ls_shift/su_mean 0.000
_refine_ls_structure_factor_coef Fsqd
_refine_ls_weighting_details 'calc w=1/[\s^2^(Fo^2^)+(0.0683P)^2^+0.0000P] where P=(Fo^2^+2Fc^2^)/3'
_refine_ls_weighting_scheme calc
_refine_ls_wR_factor_gt 0.1011
_refine_ls_wR_factor_ref 0.1023
_reflns_number_gt 3658
_reflns_number_total 4077
_reflns_threshold_expression >2sigma(I)
_cod_data_source_file c5nj03536h2.cif
_cod_data_source_block temp
_cod_depositor_comments
;
The following automatic conversions were performed:

'_symmetry_cell_setting' value 'Triclinic' changed to 'triclinic'
according to
/usr/data/users/saulius/crontab/automatic-downloads/rss-feeds/RSC/lib/dictionaries/cif_core.dic
dictionary named 'cif_core.dic' version 2.4.2 from 2011-04-26.

Automatic conversion script
Id: cif_fix_values 4268 2015-11-12 08:31:59Z antanas 

 Adding full bibliography for 7055476--7055479.cif.
;
_cod_original_sg_symbol_H-M P-1
_cod_database_code 7055477

loop_
_symmetry_equiv_pos_as_xyz
'x, y, z'
'-x, -y, -z'

loop_
_atom_site_label
_atom_site_type_symbol
_atom_site_fract_x
_atom_site_fract_y
_atom_site_fract_z
_atom_site_U_iso_or_equiv
_atom_site_adp_type
_atom_site_occupancy
_atom_site_symmetry_multiplicity
_atom_site_calc_flag
_atom_site_refinement_flags
Cu1 Cu 0.84400(4) 0.78141(3) 0.82996(3) 0.01303(17) Uani 1 1 d .
Cl1 Cl 1.02757(10) 0.59136(5) 0.56504(5) 0.0268(2) Uani 1 1 d .
Cl2 Cl 1.44166(9) 0.19617(6) 0.71438(6) 0.0327(2) Uani 1 1 d .
Cl3 Cl 1.42938(8) 1.12956(6) 0.33889(5) 0.0269(2) Uani 1 1 d .
Cl4 Cl 1.13352(8) 0.81270(5) 0.55999(5) 0.0202(2) Uani 1 1 d .
S1 S 0.64419(8) 0.69593(5) 0.91558(5) 0.01483(19) Uani 1 1 d .
S2 S 0.73080(9) 0.91918(6) 0.89413(6) 0.0237(2) Uani 1 1 d .
O1 O 0.9648(2) 0.65438(15) 0.78930(15) 0.0213(5) Uani 1 1 d .
O2 O 1.0115(2) 0.85181(14) 0.75053(14) 0.0187(4) Uani 1 1 d .
N1 N 0.7733(3) 0.55049(17) 0.80708(17) 0.0141(5) Uani 1 1 d .
N2 N 0.4981(3) 0.60902(17) 0.81539(17) 0.0147(5) Uani 1 1 d .
N3 N 0.9455(3) 1.03157(17) 0.75892(17) 0.0139(5) Uani 1 1 d .
N4 N 0.7967(3) 1.10813(17) 0.87541(17) 0.0160(5) Uani 1 1 d .
C1 C 0.9193(3) 0.5700(2) 0.79166(19) 0.0136(6) Uani 1 1 d .
C2 C 0.6403(3) 0.6156(2) 0.83880(19) 0.0138(6) Uani 1 1 d .
C3 C 1.0508(3) 0.4787(2) 0.7704(2) 0.0137(6) Uani 1 1 d .
C4 C 1.1098(3) 0.4802(2) 0.6699(2) 0.0153(6) Uani 1 1 d .
C5 C 1.2295(3) 0.3952(2) 0.6510(2) 0.0202(6) Uani 1 1 d .
H5 H 1.2679 0.3975 0.5821 0.024 Uiso 1 1 calc R
C6 C 1.2924(3) 0.3060(2) 0.7355(2) 0.0187(6) Uani 1 1 d .
C7 C 1.2387(3) 0.3018(2) 0.8356(2) 0.0190(6) Uani 1 1 d .
H7 H 1.2837 0.2405 0.8924 0.023 Uiso 1 1 calc R
C8 C 1.1183(3) 0.3880(2) 0.8524(2) 0.0164(6) Uani 1 1 d .
H8 H 1.0808 0.3854 0.9215 0.020 Uiso 1 1 calc R
C9 C 0.4902(3) 0.5312(2) 0.7614(2) 0.0225(6) Uani 1 1 d .
H9A H 0.3814 0.5145 0.7758 0.027 Uiso 1 1 calc R
H9B H 0.5722 0.4615 0.7891 0.027 Uiso 1 1 calc R
C10 C 0.5209(4) 0.5766(3) 0.6449(2) 0.0305(7) Uani 1 1 d .
H10A H 0.5077 0.5245 0.6120 0.046 Uiso 1 1 calc R
H10B H 0.6320 0.5875 0.6299 0.046 Uiso 1 1 calc R
H10C H 0.4429 0.6472 0.6175 0.046 Uiso 1 1 calc R
C11 C 0.3414(3) 0.6789(2) 0.8374(2) 0.0163(6) Uani 1 1 d .
H11A H 0.2656 0.6926 0.7830 0.020 Uiso 1 1 calc R
H11B H 0.3584 0.7508 0.8345 0.020 Uiso 1 1 calc R
C12 C 0.2643(3) 0.6275(2) 0.9427(2) 0.0216(6) Uani 1 1 d .
H12A H 0.2498 0.5554 0.9468 0.032 Uiso 1 1 calc R
H12B H 0.1582 0.6755 0.9522 0.032 Uiso 1 1 calc R
H12C H 0.3353 0.6186 0.9973 0.032 Uiso 1 1 calc R
C13 C 1.0195(3) 0.9516(2) 0.7199(2) 0.0145(6) Uani 1 1 d .
C14 C 0.8350(3) 1.0230(2) 0.8385(2) 0.0146(6) Uani 1 1 d .
C15 C 1.1314(3) 0.9871(2) 0.62720(19) 0.0137(6) Uani 1 1 d .
C16 C 1.1831(3) 1.0840(2) 0.6110(2) 0.0170(6) Uani 1 1 d .
H16 H 1.1518 1.1212 0.6613 0.020 Uiso 1 1 calc R
C17 C 1.2772(3) 1.1269(2) 0.5251(2) 0.0189(6) Uani 1 1 d .
H17 H 1.3130 1.1914 0.5171 0.023 Uiso 1 1 calc R
C18 C 1.3184(3) 1.0741(2) 0.4512(2) 0.0195(6) Uani 1 1 d .
C19 C 1.2744(3) 0.9774(2) 0.4633(2) 0.0185(6) Uani 1 1 d .
H19 H 1.3061 0.9413 0.4121 0.022 Uiso 1 1 calc R
C20 C 1.1822(3) 0.9338(2) 0.5524(2) 0.0141(6) Uani 1 1 d .
C21 C 0.8804(4) 1.1989(2) 0.8329(2) 0.0230(7) Uani 1 1 d .
H21A H 0.9977 1.1678 0.8210 0.028 Uiso 1 1 calc R
H21B H 0.8705 1.2374 0.8848 0.028 Uiso 1 1 calc R
C22 C 0.8127(4) 1.2818(2) 0.7319(3) 0.0310(8) Uani 1 1 d .
H22A H 0.8348 1.2464 0.6776 0.047 Uiso 1 1 calc R
H22B H 0.8648 1.3439 0.7113 0.047 Uiso 1 1 calc R
H22C H 0.6948 1.3085 0.7416 0.047 Uiso 1 1 calc R
C23 C 0.6713(3) 1.1179(2) 0.9589(2) 0.0189(6) Uani 1 1 d .
H23A H 0.5858 1.0813 0.9555 0.023 Uiso 1 1 calc R
H23B H 0.6197 1.1967 0.9484 0.023 Uiso 1 1 calc R
C24 C 0.7429(4) 1.0660(3) 1.0657(2) 0.0290(7) Uani 1 1 d .
H24A H 0.8269 1.1025 1.0695 0.044 Uiso 1 1 calc R
H24B H 0.7915 0.9875 1.0771 0.044 Uiso 1 1 calc R
H24C H 0.6565 1.0746 1.1191 0.044 Uiso 1 1 calc R

loop_
_atom_site_aniso_label
_atom_site_aniso_U_11
_atom_site_aniso_U_22
_atom_site_aniso_U_33
_atom_site_aniso_U_23
_atom_site_aniso_U_13
_atom_site_aniso_U_12
Cu1 0.0130(2) 0.0114(2) 0.0164(3) -0.00698(17) 0.00120(16) -0.00335(17)
Cl1 0.0449(5) 0.0185(4) 0.0174(4) -0.0062(3) -0.0080(3) -0.0045(3)
Cl2 0.0224(4) 0.0343(5) 0.0485(5) -0.0317(4) -0.0083(3) 0.0089(3)
Cl3 0.0239(4) 0.0362(5) 0.0153(4) -0.0007(3) 0.0019(3) -0.0091(3)
Cl4 0.0239(4) 0.0173(4) 0.0234(4) -0.0118(3) -0.0018(3) -0.0040(3)
S1 0.0161(4) 0.0171(4) 0.0153(4) -0.0097(3) 0.0035(3) -0.0067(3)
S2 0.0296(4) 0.0179(4) 0.0285(4) -0.0149(3) 0.0162(3) -0.0123(3)
O1 0.0153(10) 0.0166(10) 0.0369(12) -0.0159(9) 0.0042(8) -0.0051(8)
O2 0.0167(10) 0.0115(10) 0.0281(11) -0.0092(8) 0.0074(8) -0.0038(8)
N1 0.0115(12) 0.0144(11) 0.0194(12) -0.0084(9) -0.0003(9) -0.0040(9)
N2 0.0121(12) 0.0144(11) 0.0202(12) -0.0088(9) 0.0006(9) -0.0038(9)
N3 0.0146(12) 0.0120(11) 0.0181(12) -0.0088(9) 0.0012(9) -0.0038(9)
N4 0.0169(12) 0.0159(12) 0.0199(13) -0.0121(10) 0.0038(9) -0.0053(10)
C1 0.0128(14) 0.0143(14) 0.0139(14) -0.0043(11) -0.0017(10) -0.0031(11)
C2 0.0144(15) 0.0114(13) 0.0138(14) -0.0020(11) 0.0011(11) -0.0035(11)
C3 0.0110(13) 0.0148(14) 0.0200(15) -0.0096(11) -0.0002(11) -0.0056(11)
C4 0.0166(14) 0.0148(14) 0.0181(15) -0.0085(11) -0.0014(11) -0.0052(11)
C5 0.0195(15) 0.0274(16) 0.0231(16) -0.0175(13) 0.0029(12) -0.0107(13)
C6 0.0122(14) 0.0162(14) 0.0322(17) -0.0156(12) -0.0045(12) 0.0011(11)
C7 0.0161(14) 0.0182(15) 0.0236(16) -0.0086(12) -0.0053(11) -0.0006(12)
C8 0.0158(14) 0.0181(14) 0.0163(14) -0.0071(11) 0.0011(11) -0.0046(12)
C9 0.0141(15) 0.0262(16) 0.0357(18) -0.0187(13) -0.0006(12) -0.0075(12)
C10 0.0272(17) 0.0418(19) 0.0313(18) -0.0254(15) -0.0051(13) -0.0029(14)
C11 0.0116(14) 0.0175(14) 0.0193(15) -0.0070(11) -0.0002(11) -0.0011(11)
C12 0.0164(15) 0.0243(16) 0.0249(16) -0.0093(12) 0.0036(12) -0.0061(12)
C13 0.0109(13) 0.0184(15) 0.0166(14) -0.0070(11) -0.0049(11) -0.0032(11)
C14 0.0132(14) 0.0149(14) 0.0167(14) -0.0077(11) -0.0001(11) -0.0017(11)
C15 0.0116(13) 0.0142(14) 0.0133(14) -0.0037(11) -0.0025(10) 0.0005(11)
C16 0.0167(14) 0.0181(14) 0.0177(15) -0.0085(11) -0.0009(11) -0.0028(11)
C17 0.0175(15) 0.0181(14) 0.0217(15) -0.0042(12) -0.0015(11) -0.0078(12)
C18 0.0130(14) 0.0263(16) 0.0136(14) 0.0003(12) -0.0011(11) -0.0038(12)
C19 0.0130(14) 0.0281(16) 0.0142(15) -0.0106(12) -0.0031(11) 0.0013(12)
C20 0.0119(13) 0.0132(13) 0.0165(14) -0.0050(11) -0.0045(11) 0.0005(11)
C21 0.0231(16) 0.0226(15) 0.0340(17) -0.0202(13) 0.0064(13) -0.0121(13)
C22 0.0339(19) 0.0166(15) 0.044(2) -0.0102(14) 0.0051(15) -0.0110(14)
C23 0.0160(14) 0.0207(15) 0.0241(16) -0.0144(12) 0.0027(11) -0.0033(12)
C24 0.0297(17) 0.0331(18) 0.0264(17) -0.0185(14) -0.0018(13) 0.0011(14)

loop_
_atom_type_symbol
_atom_type_description
_atom_type_scat_dispersion_real
_atom_type_scat_dispersion_imag
_atom_type_scat_source
C C 0.0181 0.0091 'International Tables Vol C Tables 4.2.6.8 and 6.1.1.4'
H H 0.0000 0.0000 'International Tables Vol C Tables 4.2.6.8 and 6.1.1.4'
Cl Cl 0.3639 0.7018 'International Tables Vol C Tables 4.2.6.8 and 6.1.1.4'
Cu Cu -1.9646 0.5888 'International Tables Vol C Tables 4.2.6.8 and 6.1.1.4'
N N 0.0311 0.0180 'International Tables Vol C Tables 4.2.6.8 and 6.1.1.4'
O O 0.0492 0.0322 'International Tables Vol C Tables 4.2.6.8 and 6.1.1.4'
S S 0.3331 0.5567 'International Tables Vol C Tables 4.2.6.8 and 6.1.1.4'

loop_
_geom_angle_atom_site_label_1
_geom_angle_atom_site_label_2
_geom_angle_atom_site_label_3
_geom_angle
O2 Cu1 O1 85.28(8)
O2 Cu1 S2 93.50(6)
O1 Cu1 S2 171.86(6)
O2 Cu1 S1 176.72(6)
O1 Cu1 S1 92.75(6)
S2 Cu1 S1 88.82(3)
C2 S1 Cu1 100.72(9)
C14 S2 Cu1 108.15(9)
C1 O1 Cu1 129.40(17)
C13 O2 Cu1 131.13(17)
C1 N1 C2 124.0(2)
C2 N2 C11 123.5(2)
C2 N2 C9 120.6(2)
C11 N2 C9 115.9(2)
C13 N3 C14 125.3(2)
C14 N4 C23 123.3(2)
C14 N4 C21 120.5(2)
C23 N4 C21 116.2(2)
O1 C1 N1 130.3(2)
O1 C1 C3 115.7(2)
N1 C1 C3 114.0(2)
N2 C2 N1 115.9(2)
N2 C2 S1 119.3(2)
N1 C2 S1 124.6(2)
C8 C3 C4 117.7(2)
C8 C3 C1 119.9(2)
C4 C3 C1 122.4(2)
C5 C4 C3 122.0(2)
C5 C4 Cl1 118.7(2)
C3 C4 Cl1 119.2(2)
C4 C5 C6 118.1(2)
C4 C5 H5 120.9
C6 C5 H5 120.9
C7 C6 C5 121.6(2)
C7 C6 Cl2 119.0(2)
C5 C6 Cl2 119.4(2)
C6 C7 C8 119.0(2)
C6 C7 H7 120.5
C8 C7 H7 120.5
C7 C8 C3 121.5(3)
C7 C8 H8 119.3
C3 C8 H8 119.3
N2 C9 C10 112.3(2)
N2 C9 H9A 109.1
C10 C9 H9A 109.1
N2 C9 H9B 109.1
C10 C9 H9B 109.1
H9A C9 H9B 107.9
C9 C10 H10A 109.5
C9 C10 H10B 109.5
H10A C10 H10B 109.5
C9 C10 H10C 109.5
H10A C10 H10C 109.5
H10B C10 H10C 109.5
N2 C11 C12 112.7(2)
N2 C11 H11A 109.1
C12 C11 H11A 109.1
N2 C11 H11B 109.1
C12 C11 H11B 109.1
H11A C11 H11B 107.8
C11 C12 H12A 109.5
C11 C12 H12B 109.5
H12A C12 H12B 109.5
C11 C12 H12C 109.5
H12A C12 H12C 109.5
H12B C12 H12C 109.5
O2 C13 N3 129.5(2)
O2 C13 C15 117.2(2)
N3 C13 C15 113.3(2)
N4 C14 N3 114.6(2)
N4 C14 S2 117.2(2)
N3 C14 S2 128.1(2)
C20 C15 C16 117.0(2)
C20 C15 C13 124.6(2)
C16 C15 C13 118.3(2)
C17 C16 C15 122.6(3)
C17 C16 H16 118.7
C15 C16 H16 118.7
C16 C17 C18 118.3(3)
C16 C17 H17 120.8
C18 C17 H17 120.8
C17 C18 C19 122.0(2)
C17 C18 Cl3 119.5(2)
C19 C18 Cl3 118.5(2)
C18 C19 C20 118.7(3)
C18 C19 H19 120.7
C20 C19 H19 120.7
C15 C20 C19 121.3(3)
C15 C20 Cl4 123.7(2)
C19 C20 Cl4 115.0(2)
N4 C21 C22 113.1(2)
N4 C21 H21A 109.0
C22 C21 H21A 109.0
N4 C21 H21B 109.0
C22 C21 H21B 109.0
H21A C21 H21B 107.8
C21 C22 H22A 109.5
C21 C22 H22B 109.5
H22A C22 H22B 109.5
C21 C22 H22C 109.5
H22A C22 H22C 109.5
H22B C22 H22C 109.5
N4 C23 C24 111.7(2)
N4 C23 H23A 109.3
C24 C23 H23A 109.3
N4 C23 H23B 109.3
C24 C23 H23B 109.3
H23A C23 H23B 107.9
C23 C24 H24A 109.5
C23 C24 H24B 109.5
H24A C24 H24B 109.5
C23 C24 H24C 109.5
H24A C24 H24C 109.5
H24B C24 H24C 109.5

loop_
_geom_bond_atom_site_label_1
_geom_bond_atom_site_label_2
_geom_bond_distance
Cu1 O2 1.9246(18)
Cu1 O1 1.9431(18)
Cu1 S2 2.2299(8)
Cu1 S1 2.2714(7)
Cl1 C4 1.739(3)
Cl2 C6 1.742(3)
Cl3 C18 1.739(3)
Cl4 C20 1.731(3)
S1 C2 1.740(3)
S2 C14 1.740(3)
O1 C1 1.267(3)
O2 C13 1.265(3)
N1 C1 1.313(3)
N1 C2 1.351(3)
N2 C2 1.325(3)
N2 C11 1.470(3)
N2 C9 1.478(3)
N3 C13 1.323(4)
N3 C14 1.338(4)
N4 C14 1.337(4)
N4 C23 1.473(3)
N4 C21 1.474(3)
C1 C3 1.498(4)
C3 C8 1.391(4)
C3 C4 1.397(4)
C4 C5 1.378(4)
C5 C6 1.391(4)
C5 H5 0.9500
C6 C7 1.374(4)
C7 C8 1.381(4)
C7 H7 0.9500
C8 H8 0.9500
C9 C10 1.518(4)
C9 H9A 0.9900
C9 H9B 0.9900
C10 H10A 0.9800
C10 H10B 0.9800
C10 H10C 0.9800
C11 C12 1.517(4)
C11 H11A 0.9900
C11 H11B 0.9900
C12 H12A 0.9800
C12 H12B 0.9800
C12 H12C 0.9800
C13 C15 1.503(4)
C15 C20 1.395(4)
C15 C16 1.406(4)
C16 C17 1.376(4)
C16 H16 0.9500
C17 C18 1.377(4)
C17 H17 0.9500
C18 C19 1.381(4)
C19 C20 1.397(4)
C19 H19 0.9500
C21 C22 1.520(4)
C21 H21A 0.9900
C21 H21B 0.9900
C22 H22A 0.9800
C22 H22B 0.9800
C22 H22C 0.9800
C23 C24 1.524(4)
C23 H23A 0.9900
C23 H23B 0.9900
C24 H24A 0.9800
C24 H24B 0.9800
C24 H24C 0.9800

loop_
_geom_torsion_atom_site_label_1
_geom_torsion_atom_site_label_2
_geom_torsion_atom_site_label_3
_geom_torsion_atom_site_label_4
_geom_torsion
O2 Cu1 S1 C2 19.3(10)
O1 Cu1 S1 C2 -33.70(11)
S2 Cu1 S1 C2 154.29(9)
O2 Cu1 S2 C14 3.40(11)
O1 Cu1 S2 C14 84.5(4)
S1 Cu1 S2 C14 -174.28(10)
O2 Cu1 O1 C1 -163.1(2)
S2 Cu1 O1 C1 115.2(4)
S1 Cu1 O1 C1 14.2(2)
O1 Cu1 O2 C13 167.9(2)
S2 Cu1 O2 C13 -20.2(2)
S1 Cu1 O2 C13 114.7(9)
Cu1 O1 C1 N1 11.4(4)
Cu1 O1 C1 C3 -170.76(16)
C2 N1 C1 O1 -9.8(4)
C2 N1 C1 C3 172.3(2)
C11 N2 C2 N1 -175.8(2)
C9 N2 C2 N1 2.2(3)
C11 N2 C2 S1 9.5(3)
C9 N2 C2 S1 -172.5(2)
C1 N1 C2 N2 156.5(2)
C1 N1 C2 S1 -29.1(3)
Cu1 S1 C2 N2 -137.04(18)
Cu1 S1 C2 N1 48.7(2)
O1 C1 C3 C8 100.0(3)
N1 C1 C3 C8 -81.8(3)
O1 C1 C3 C4 -80.1(3)
N1 C1 C3 C4 98.2(3)
C8 C3 C4 C5 0.6(4)
C1 C3 C4 C5 -179.3(2)
C8 C3 C4 Cl1 179.46(19)
C1 C3 C4 Cl1 -0.5(3)
C3 C4 C5 C6 -0.2(4)
Cl1 C4 C5 C6 -179.0(2)
C4 C5 C6 C7 -0.4(4)
C4 C5 C6 Cl2 179.0(2)
C5 C6 C7 C8 0.5(4)
Cl2 C6 C7 C8 -178.9(2)
C6 C7 C8 C3 -0.1(4)
C4 C3 C8 C7 -0.5(4)
C1 C3 C8 C7 179.4(2)
C2 N2 C9 C10 -82.1(3)
C11 N2 C9 C10 96.0(3)
C2 N2 C11 C12 -90.9(3)
C9 N2 C11 C12 91.0(3)
Cu1 O2 C13 N3 25.0(4)
Cu1 O2 C13 C15 -156.64(18)
C14 N3 C13 O2 -4.6(4)
C14 N3 C13 C15 177.1(2)
C23 N4 C14 N3 176.5(2)
C21 N4 C14 N3 -3.4(4)
C23 N4 C14 S2 -0.6(3)
C21 N4 C14 S2 179.50(19)
C13 N3 C14 N4 169.5(2)
C13 N3 C14 S2 -13.7(4)
Cu1 S2 C14 N4 -172.97(18)
Cu1 S2 C14 N3 10.4(3)
O2 C13 C15 C20 23.1(4)
N3 C13 C15 C20 -158.3(2)
O2 C13 C15 C16 -160.2(2)
N3 C13 C15 C16 18.4(3)
C20 C15 C16 C17 1.0(4)
C13 C15 C16 C17 -175.9(2)
C15 C16 C17 C18 1.7(4)
C16 C17 C18 C19 -3.0(4)
C16 C17 C18 Cl3 177.1(2)
C17 C18 C19 C20 1.5(4)
Cl3 C18 C19 C20 -178.63(19)
C16 C15 C20 C19 -2.7(4)
C13 C15 C20 C19 174.1(2)
C16 C15 C20 Cl4 178.97(19)
C13 C15 C20 Cl4 -4.3(4)
C18 C19 C20 C15 1.5(4)
C18 C19 C20 Cl4 180.0(2)
C14 N4 C21 C22 80.7(3)
C23 N4 C21 C22 -99.2(3)
C14 N4 C23 C24 90.3(3)
C21 N4 C23 C24 -89.8(3)
